data_4341024
loop_
_publ_author_name
'Huang, Jing'
'Chen, Jinzhu'
'Gao, Hui'
'Chen, Limin'

_publ_section_title
;
 Kinetic aspects for the reduction of CO&#x2082; and CS&#x2082; with
 mixed-ligand ruthenium(II) hydride complexes containing phosphine and
 bipyridine.
;
_journal_issue 18
_journal_name_full 'Inorganic chemistry'
_journal_page_first 9570
_journal_page_last 9580
_journal_paper_doi 10.1021/ic500866d
_journal_volume 53
_journal_year 2014
_chemical_formula_moiety 'C38 H32 N4 P RU, F6 P'
_chemical_formula_sum 'C38 H32 F6 N4 P2 Ru'
_chemical_formula_weight 821.69
_chemical_name_systematic
; 
 ? 
;
_space_group_IT_number 2
_symmetry_cell_setting triclinic
_symmetry_space_group_name_Hall '-P 1'
_symmetry_space_group_name_H-M 'P -1'
_atom_sites_solution_hydrogens geom
_atom_sites_solution_primary direct
_atom_sites_solution_secondary difmap
_audit_creation_method SHELXL-97
_cell_angle_alpha 77.737(9)
_cell_angle_beta 86.071(8)
_cell_angle_gamma 76.882(6)
_cell_formula_units_Z 4
_cell_length_a 14.617(3)
_cell_length_b 14.713(3)
_cell_length_c 16.966(3)
_cell_measurement_temperature 113(2)
_cell_volume 3471.6(12)
_computing_structure_refinement 'SHELXL-97 (Sheldrick, 1997)'
_computing_structure_solution 'SHELXS-97 (Sheldrick, 1990)'
_diffrn_ambient_temperature 113(2)
_diffrn_measured_fraction_theta_full 0.984
_diffrn_measured_fraction_theta_max 0.984
_diffrn_radiation_monochromator graphite
_diffrn_radiation_source 'fine-focus sealed tube'
_diffrn_radiation_type MoK\a
_diffrn_radiation_wavelength 0.71073
_diffrn_reflns_av_R_equivalents 0.0376
_diffrn_reflns_av_sigmaI/netI 0.0639
_diffrn_reflns_limit_h_max 19
_diffrn_reflns_limit_h_min -19
_diffrn_reflns_limit_k_max 19
_diffrn_reflns_limit_k_min -19
_diffrn_reflns_limit_l_max 22
_diffrn_reflns_limit_l_min -15
_diffrn_reflns_number 35556
_diffrn_reflns_theta_full 27.87
_diffrn_reflns_theta_max 27.87
_diffrn_reflns_theta_min 1.43
_exptl_absorpt_coefficient_mu 0.611
_exptl_crystal_colour black
_exptl_crystal_density_diffrn 1.572
_exptl_crystal_density_method 'not measured'
_exptl_crystal_description block
_exptl_crystal_F_000 1664
_exptl_crystal_size_max 0.2
_exptl_crystal_size_mid 0.18
_exptl_crystal_size_min 0.18
_refine_diff_density_max 1.227
_refine_diff_density_min -1.226
_refine_diff_density_rms 0.091
_refine_ls_extinction_method none
_refine_ls_goodness_of_fit_ref 0.980
_refine_ls_hydrogen_treatment mixed
_refine_ls_matrix_type full
_refine_ls_number_parameters 927
_refine_ls_number_reflns 16559
_refine_ls_number_restraints 0
_refine_ls_restrained_S_all 0.980
_refine_ls_R_factor_all 0.0539
_refine_ls_R_factor_gt 0.0427
_refine_ls_shift/su_max 0.001
_refine_ls_shift/su_mean 0.000
_refine_ls_structure_factor_coef Fsqd
_refine_ls_weighting_details 'calc w=1/[\s^2^(Fo^2^)+(0.0489P)^2^+0.5425P] where P=(Fo^2^+2Fc^2^)/3'
_refine_ls_weighting_scheme calc
_refine_ls_wR_factor_gt 0.0987
_refine_ls_wR_factor_ref 0.1048
_reflns_number_gt 13074
_reflns_number_total 16559
_reflns_threshold_expression >2sigma(I)
_cod_data_source_file ic500866d_si_002.cif
_cod_data_source_block 1b
_cod_depositor_comments
;
The following automatic conversions were performed:

'_symmetry_cell_setting' value 'Triclinic' changed to 'triclinic'
according to
/home/saulius/struct/COD-crude-data--automatic-downloads/rss-feeds/ACS/lib/dictionaries/cif_core.dic
dictionary named 'cif_core.dic' version 2.4.2 from 2011-04-26.

Automatic conversion script
Id: cif_fix_values 2281 2013-09-26 08:29:07Z andrius 

 Adding full bibliography for 4341023--4341025.cif.
;
_cod_original_sg_symbol_H-M P-1
_cod_database_code 4341024

loop_
_symmetry_equiv_pos_as_xyz
'x, y, z'
'-x, -y, -z'

loop_
_atom_site_label
_atom_site_type_symbol
_atom_site_fract_x
_atom_site_fract_y
_atom_site_fract_z
_atom_site_U_iso_or_equiv
_atom_site_adp_type
_atom_site_occupancy
_atom_site_symmetry_multiplicity
_atom_site_calc_flag
_atom_site_refinement_flags
Ru1 Ru 0.008797(14) 0.805143(14) 0.177632(12) 0.01516(6) Uani 1 1 d .
P1 P -0.01225(5) 0.79576(5) 0.31386(4) 0.01554(14) Uani 1 1 d .
N1 N 0.08542(15) 0.91114(15) 0.15336(13) 0.0183(5) Uani 1 1 d .
N2 N 0.02534(15) 0.82745(15) 0.05174(13) 0.0190(5) Uani 1 1 d .
N3 N 0.12238(15) 0.68103(15) 0.17350(12) 0.0162(5) Uani 1 1 d .
N4 N -0.06128(15) 0.69805(15) 0.18283(12) 0.0167(5) Uani 1 1 d .
C1 C 0.10877(18) 0.95965(18) 0.20551(17) 0.0208(6) Uani 1 1 d .
H1 H 0.0837 0.9502 0.2577 0.025 Uiso 1 1 calc R
C2 C 0.16820(19) 1.02286(18) 0.18531(17) 0.0246(6) Uani 1 1 d .
H2 H 0.1822 1.0547 0.2232 0.030 Uiso 1 1 calc R
C3 C 0.2063(2) 1.0378(2) 0.10814(19) 0.0329(8) Uani 1 1 d .
H3 H 0.2493 1.0767 0.0939 0.039 Uiso 1 1 calc R
C4 C 0.1790(2) 0.9936(2) 0.05304(18) 0.0292(7) Uani 1 1 d .
H4 H 0.2014 1.0050 0.0000 0.035 Uiso 1 1 calc R
C5 C 0.11821(18) 0.93208(18) 0.07565(16) 0.0203(6) Uani 1 1 d .
C6 C 0.08292(19) 0.88682(18) 0.01856(16) 0.0198(6) Uani 1 1 d .
C7 C 0.1032(2) 0.90336(19) -0.06409(16) 0.0255(6) Uani 1 1 d .
H7 H 0.1421 0.9447 -0.0860 0.031 Uiso 1 1 calc R
C8 C 0.0655(2) 0.8585(2) -0.11339(17) 0.0284(7) Uani 1 1 d .
H8 H 0.0793 0.8687 -0.1685 0.034 Uiso 1 1 calc R
C9 C 0.0070(2) 0.7981(2) -0.07959(17) 0.0293(7) Uani 1 1 d .
H9 H -0.0196 0.7671 -0.1115 0.035 Uiso 1 1 calc R
C10 C -0.0112(2) 0.7848(2) 0.00268(16) 0.0253(6) Uani 1 1 d .
H10 H -0.0508 0.7443 0.0252 0.030 Uiso 1 1 calc R
C11 C 0.21458(18) 0.67974(19) 0.16083(15) 0.0198(6) Uani 1 1 d .
H11 H 0.2357 0.7341 0.1633 0.024 Uiso 1 1 calc R
C12 C 0.27955(19) 0.6010(2) 0.14430(16) 0.0244(6) Uani 1 1 d .
H12 H 0.3426 0.6029 0.1354 0.029 Uiso 1 1 calc R
C13 C 0.2487(2) 0.5197(2) 0.14131(17) 0.0275(7) Uani 1 1 d .
H13 H 0.2910 0.4659 0.1307 0.033 Uiso 1 1 calc R
C14 C 0.15444(19) 0.51919(19) 0.15429(17) 0.0238(6) Uani 1 1 d .
H14 H 0.1327 0.4647 0.1536 0.029 Uiso 1 1 calc R
C15 C 0.09227(18) 0.60161(18) 0.16851(15) 0.0181(5) Uani 1 1 d .
C16 C -0.01032(18) 0.61013(18) 0.17696(15) 0.0185(6) Uani 1 1 d .
C17 C -0.0537(2) 0.5349(2) 0.17726(17) 0.0266(7) Uani 1 1 d .
H17 H -0.0174 0.4751 0.1735 0.032 Uiso 1 1 calc R
C18 C -0.1505(2) 0.5489(2) 0.18316(17) 0.0281(7) Uani 1 1 d .
H18 H -0.1800 0.4992 0.1830 0.034 Uiso 1 1 calc R
C19 C -0.2030(2) 0.6387(2) 0.18939(16) 0.0258(6) Uani 1 1 d .
H19 H -0.2683 0.6503 0.1935 0.031 Uiso 1 1 calc R
C20 C -0.15576(18) 0.71021(19) 0.18927(16) 0.0204(6) Uani 1 1 d .
H20 H -0.1910 0.7701 0.1939 0.024 Uiso 1 1 calc R
C21 C 0.09250(18) 0.75269(17) 0.37697(15) 0.0166(5) Uani 1 1 d .
C22 C 0.18060(18) 0.76265(17) 0.34379(16) 0.0180(5) Uani 1 1 d .
H22 H 0.1860 0.7880 0.2890 0.022 Uiso 1 1 calc R
C23 C 0.26019(18) 0.73562(18) 0.39048(16) 0.0209(6) Uani 1 1 d .
H23 H 0.3179 0.7444 0.3673 0.025 Uiso 1 1 calc R
C24 C 0.25358(19) 0.69546(19) 0.47181(16) 0.0227(6) Uani 1 1 d .
H24 H 0.3067 0.6772 0.5035 0.027 Uiso 1 1 calc R
C25 C 0.16675(19) 0.68267(19) 0.50567(16) 0.0217(6) Uani 1 1 d .
H25 H 0.1620 0.6557 0.5601 0.026 Uiso 1 1 calc R
C26 C 0.08762(19) 0.70981(18) 0.45890(16) 0.0204(6) Uani 1 1 d .
H26 H 0.0303 0.6995 0.4820 0.025 Uiso 1 1 calc R
C27 C -0.08447(18) 0.71161(18) 0.36396(15) 0.0176(5) Uani 1 1 d .
C28 C -0.04687(19) 0.61445(18) 0.36827(15) 0.0201(6) Uani 1 1 d .
H28 H 0.0138 0.5948 0.3487 0.024 Uiso 1 1 calc R
C29 C -0.0986(2) 0.5471(2) 0.40122(17) 0.0257(6) Uani 1 1 d .
H29 H -0.0729 0.4827 0.4036 0.031 Uiso 1 1 calc R
C30 C -0.1898(2) 0.5765(2) 0.43094(18) 0.0303(7) Uani 1 1 d .
H30 H -0.2253 0.5318 0.4529 0.036 Uiso 1 1 calc R
C31 C -0.2263(2) 0.6721(2) 0.42742(18) 0.0294(7) Uani 1 1 d .
H31 H -0.2865 0.6915 0.4481 0.035 Uiso 1 1 calc R
C32 C -0.17506(19) 0.73997(19) 0.39356(17) 0.0242(6) Uani 1 1 d .
H32 H -0.2013 0.8043 0.3907 0.029 Uiso 1 1 calc R
C33 C -0.07009(18) 0.90564(18) 0.34995(16) 0.0189(6) Uani 1 1 d .
C34 C -0.0611(2) 0.9164(2) 0.42811(19) 0.0371(8) Uani 1 1 d .
H34 H -0.0233 0.8680 0.4638 0.045 Uiso 1 1 calc R
C35 C -0.1082(2) 0.9989(2) 0.4537(2) 0.0416(9) Uani 1 1 d .
H35 H -0.1019 1.0046 0.5066 0.050 Uiso 1 1 calc R
C36 C -0.1633(2) 1.0715(2) 0.40232(18) 0.0293(7) Uani 1 1 d .
H36 H -0.1937 1.1268 0.4196 0.035 Uiso 1 1 calc R
C37 C -0.1735(2) 1.0620(2) 0.3249(2) 0.0395(9) Uani 1 1 d .
H37 H -0.2118 1.1107 0.2897 0.047 Uiso 1 1 calc R
C38 C -0.1270(2) 0.9797(2) 0.29866(18) 0.0302(7) Uani 1 1 d .
H38 H -0.1341 0.9745 0.2459 0.036 Uiso 1 1 calc R
Ru2 Ru 0.487367(14) 0.215495(14) 0.332529(12) 0.01439(6) Uani 1 1 d .
P2 P 0.50791(5) 0.21827(5) 0.19675(4) 0.01514(14) Uani 1 1 d .
N5 N 0.41866(14) 0.10368(14) 0.36192(13) 0.0157(4) Uani 1 1 d .
N6 N 0.47199(14) 0.19873(15) 0.45894(12) 0.0150(4) Uani 1 1 d .
N7 N 0.36997(15) 0.33670(15) 0.33240(12) 0.0165(5) Uani 1 1 d .
N8 N 0.55232(15) 0.32780(15) 0.32125(12) 0.0163(5) Uani 1 1 d .
C39 C 0.39507(18) 0.05296(18) 0.31142(16) 0.0189(6) Uani 1 1 d .
H39 H 0.4125 0.0676 0.2572 0.023 Uiso 1 1 calc R
C40 C 0.34672(19) -0.01918(18) 0.33563(16) 0.0214(6) Uani 1 1 d .
H40 H 0.3319 -0.0517 0.2986 0.026 Uiso 1 1 calc R
C41 C 0.3206(2) -0.04219(19) 0.41676(17) 0.0259(6) Uani 1 1 d .
H41 H 0.2862 -0.0889 0.4347 0.031 Uiso 1 1 calc R
C42 C 0.3470(2) 0.00584(19) 0.46952(17) 0.0242(6) Uani 1 1 d .
H42 H 0.3321 -0.0099 0.5242 0.029 Uiso 1 1 calc R
C43 C 0.39574(18) 0.07757(18) 0.44198(16) 0.0178(6) Uani 1 1 d .
C44 C 0.42668(18) 0.12994(18) 0.49601(15) 0.0174(5) Uani 1 1 d .
C45 C 0.41220(19) 0.11113(19) 0.57927(16) 0.0218(6) Uani 1 1 d .
H45 H 0.3818 0.0629 0.6036 0.026 Uiso 1 1 calc R
C46 C 0.44321(19) 0.1645(2) 0.62560(16) 0.0233(6) Uani 1 1 d .
H46 H 0.4347 0.1521 0.6814 0.028 Uiso 1 1 calc R
C47 C 0.48701(19) 0.2366(2) 0.58759(16) 0.0241(6) Uani 1 1 d .
H47 H 0.5065 0.2751 0.6170 0.029 Uiso 1 1 calc R
C48 C 0.50112(18) 0.25023(19) 0.50494(16) 0.0200(6) Uani 1 1 d .
H48 H 0.5324 0.2975 0.4798 0.024 Uiso 1 1 calc R
C49 C 0.27869(18) 0.33498(19) 0.34577(15) 0.0203(6) Uani 1 1 d .
H49 H 0.2601 0.2784 0.3465 0.024 Uiso 1 1 calc R
C50 C 0.21073(19) 0.41359(19) 0.35864(17) 0.0240(6) Uani 1 1 d .
H50 H 0.1483 0.4093 0.3685 0.029 Uiso 1 1 calc R
C51 C 0.2375(2) 0.4980(2) 0.35652(18) 0.0285(7) Uani 1 1 d .
H51 H 0.1932 0.5519 0.3643 0.034 Uiso 1 1 calc R
C52 C 0.3313(2) 0.50168(19) 0.34263(17) 0.0244(6) Uani 1 1 d .
H52 H 0.3506 0.5582 0.3408 0.029 Uiso 1 1 calc R
C53 C 0.39614(18) 0.42031(18) 0.33144(15) 0.0184(5) Uani 1 1 d .
C54 C 0.49793(18) 0.41587(18) 0.32125(15) 0.0182(5) Uani 1 1 d .
C55 C 0.5369(2) 0.4957(2) 0.31395(17) 0.0249(6) Uani 1 1 d .
H55 H 0.4982 0.5554 0.3137 0.030 Uiso 1 1 calc R
C56 C 0.6331(2) 0.4854(2) 0.30721(18) 0.0297(7) Uani 1 1 d .
H56 H 0.6599 0.5380 0.3026 0.036 Uiso 1 1 calc R
C57 C 0.6891(2) 0.3960(2) 0.30743(16) 0.0269(7) Uani 1 1 d .
H57 H 0.7541 0.3874 0.3031 0.032 Uiso 1 1 calc R
C58 C 0.64672(18) 0.3196(2) 0.31415(16) 0.0213(6) Uani 1 1 d .
H58 H 0.6848 0.2597 0.3138 0.026 Uiso 1 1 calc R
C59 C 0.58167(18) 0.29868(18) 0.14352(15) 0.0166(5) Uani 1 1 d .
C60 C 0.54492(19) 0.39700(18) 0.13064(15) 0.0207(6) Uani 1 1 d .
H60 H 0.4834 0.4195 0.1469 0.025 Uiso 1 1 calc R
C61 C 0.5985(2) 0.46120(19) 0.09423(16) 0.0233(6) Uani 1 1 d .
H61 H 0.5730 0.5263 0.0862 0.028 Uiso 1 1 calc R
C62 C 0.6905(2) 0.4281(2) 0.06968(18) 0.0283(7) Uani 1 1 d .
H62 H 0.7270 0.4709 0.0452 0.034 Uiso 1 1 calc R
C63 C 0.7274(2) 0.3308(2) 0.08201(19) 0.0317(7) Uani 1 1 d .
H63 H 0.7889 0.3084 0.0655 0.038 Uiso 1 1 calc R
C64 C 0.67370(19) 0.26676(19) 0.11868(17) 0.0240(6) Uani 1 1 d .
H64 H 0.6995 0.2017 0.1268 0.029 Uiso 1 1 calc R
C65 C 0.40299(18) 0.25886(17) 0.13387(15) 0.0161(5) Uani 1 1 d .
C66 C 0.40756(19) 0.29607(18) 0.05069(16) 0.0197(6) Uani 1 1 d .
H66 H 0.4649 0.3042 0.0263 0.024 Uiso 1 1 calc R
C67 C 0.3281(2) 0.32068(19) 0.00475(17) 0.0230(6) Uani 1 1 d .
H67 H 0.3326 0.3445 -0.0504 0.028 Uiso 1 1 calc R
C68 C 0.24104(19) 0.31020(19) 0.04013(17) 0.0231(6) Uani 1 1 d .
H68 H 0.1876 0.3269 0.0089 0.028 Uiso 1 1 calc R
C69 C 0.23508(19) 0.27454(18) 0.12251(16) 0.0215(6) Uani 1 1 d .
H69 H 0.1774 0.2672 0.1467 0.026 Uiso 1 1 calc R
C70 C 0.31502(18) 0.24989(17) 0.16873(16) 0.0185(6) Uani 1 1 d .
H70 H 0.3101 0.2269 0.2240 0.022 Uiso 1 1 calc R
C71 C 0.56465(18) 0.10625(18) 0.16454(16) 0.0191(6) Uani 1 1 d .
C72 C 0.5514(2) 0.0893(2) 0.08892(18) 0.0285(7) Uani 1 1 d .
H72 H 0.5095 0.1342 0.0538 0.034 Uiso 1 1 calc R
C73 C 0.5997(2) 0.0062(2) 0.06523(19) 0.0306(7) Uani 1 1 d .
H73 H 0.5904 -0.0035 0.0143 0.037 Uiso 1 1 calc R
C74 C 0.6610(2) -0.06146(19) 0.11614(18) 0.0264(7) Uani 1 1 d .
H74 H 0.6926 -0.1172 0.1002 0.032 Uiso 1 1 calc R
C75 C 0.6753(2) -0.0461(2) 0.19127(19) 0.0344(8) Uani 1 1 d .
H75 H 0.7173 -0.0914 0.2260 0.041 Uiso 1 1 calc R
C76 C 0.6272(2) 0.0370(2) 0.21557(17) 0.0299(7) Uani 1 1 d .
H76 H 0.6371 0.0463 0.2666 0.036 Uiso 1 1 calc R
P3 P 0.46675(5) 0.76474(5) 0.17048(4) 0.02259(16) Uani 1 1 d .
F7 F 0.37395(13) 0.80371(13) 0.11922(12) 0.0447(5) Uani 1 1 d .
F8 F 0.52704(14) 0.81010(13) 0.09761(10) 0.0403(5) Uani 1 1 d .
F9 F 0.55923(13) 0.72408(13) 0.22375(11) 0.0416(5) Uani 1 1 d .
F10 F 0.40693(13) 0.71675(13) 0.24470(11) 0.0419(5) Uani 1 1 d .
F11 F 0.44768(13) 0.86028(13) 0.20543(11) 0.0413(5) Uani 1 1 d .
F12 F 0.48686(14) 0.66758(12) 0.13760(11) 0.0388(5) Uani 1 1 d .
P4 P 0.01902(6) 0.25113(6) 0.31023(5) 0.0312(2) Uani 1 1 d .
F1 F 0.02389(15) 0.16261(14) 0.26875(11) 0.0490(5) Uani 1 1 d .
F2 F -0.00175(19) 0.18914(16) 0.39288(12) 0.0669(7) Uani 1 1 d .
F3 F 0.01164(19) 0.34132(17) 0.34823(15) 0.0811(9) Uani 1 1 d .
F4 F 0.0397(2) 0.31333(15) 0.22504(15) 0.1129(14) Uani 1 1 d .
F5 F -0.09034(17) 0.28465(18) 0.29447(17) 0.0843(8) Uani 1 1 d .
F6 F 0.12846(17) 0.21579(19) 0.32265(19) 0.0929(10) Uani 1 1 d .
H1A H -0.083(2) 0.885(2) 0.1623(19) 0.054(11) Uiso 1 1 d .
H2A H 0.581(2) 0.137(2) 0.3473(17) 0.037(9) Uiso 1 1 d .

loop_
_atom_site_aniso_label
_atom_site_aniso_U_11
_atom_site_aniso_U_22
_atom_site_aniso_U_33
_atom_site_aniso_U_23
_atom_site_aniso_U_13
_atom_site_aniso_U_12
Ru1 0.01326(10) 0.01567(11) 0.01512(12) -0.00080(8) 0.00077(8) -0.00271(8)
P1 0.0133(3) 0.0160(3) 0.0158(3) -0.0014(3) 0.0006(3) -0.0019(3)
N1 0.0167(11) 0.0137(11) 0.0226(12) -0.0005(9) 0.0012(9) -0.0027(9)
N2 0.0146(11) 0.0230(12) 0.0162(12) 0.0014(9) -0.0002(9) -0.0026(9)
N3 0.0162(11) 0.0172(11) 0.0140(11) -0.0023(9) 0.0003(8) -0.0024(9)
N4 0.0157(11) 0.0191(11) 0.0146(11) -0.0019(9) -0.0009(9) -0.0040(9)
C1 0.0199(14) 0.0170(13) 0.0228(15) -0.0016(11) 0.0003(11) -0.0011(11)
C2 0.0232(15) 0.0174(14) 0.0337(17) -0.0073(12) -0.0022(12) -0.0026(11)
C3 0.0296(17) 0.0220(15) 0.048(2) -0.0068(14) 0.0128(15) -0.0117(13)
C4 0.0337(17) 0.0243(15) 0.0294(17) -0.0055(13) 0.0156(14) -0.0105(13)
C5 0.0196(13) 0.0149(13) 0.0235(15) -0.0015(11) 0.0052(11) -0.0017(11)
C6 0.0201(13) 0.0145(13) 0.0198(14) -0.0002(11) 0.0034(11) 0.0023(10)
C7 0.0296(16) 0.0188(14) 0.0218(15) 0.0014(12) 0.0064(12) 0.0006(12)
C8 0.0303(16) 0.0300(16) 0.0174(15) -0.0004(12) 0.0051(12) 0.0030(13)
C9 0.0272(16) 0.0392(18) 0.0196(15) -0.0051(13) -0.0047(12) -0.0027(14)
C10 0.0231(15) 0.0331(16) 0.0189(15) -0.0003(12) -0.0023(11) -0.0086(13)
C11 0.0185(13) 0.0228(14) 0.0178(14) -0.0029(11) 0.0006(11) -0.0056(11)
C12 0.0158(13) 0.0306(16) 0.0257(16) -0.0076(12) 0.0014(11) -0.0017(12)
C13 0.0223(15) 0.0274(16) 0.0317(17) -0.0116(13) 0.0009(12) 0.0015(12)
C14 0.0218(14) 0.0196(14) 0.0306(16) -0.0088(12) 0.0023(12) -0.0029(11)
C15 0.0189(13) 0.0198(13) 0.0147(13) -0.0026(11) -0.0012(10) -0.0030(11)
C16 0.0200(13) 0.0190(13) 0.0157(14) -0.0025(11) 0.0007(10) -0.0038(11)
C17 0.0275(16) 0.0246(15) 0.0303(17) -0.0072(13) 0.0029(13) -0.0102(13)
C18 0.0286(16) 0.0299(16) 0.0297(17) -0.0051(13) 0.0023(13) -0.0162(13)
C19 0.0194(14) 0.0375(17) 0.0225(15) -0.0030(13) 0.0015(11) -0.0137(13)
C20 0.0147(13) 0.0265(15) 0.0189(14) -0.0043(11) 0.0003(10) -0.0028(11)
C21 0.0168(13) 0.0169(13) 0.0162(13) -0.0045(10) 0.0001(10) -0.0028(10)
C22 0.0199(13) 0.0162(13) 0.0179(14) -0.0045(10) 0.0009(11) -0.0035(11)
C23 0.0161(13) 0.0231(14) 0.0257(15) -0.0080(12) 0.0012(11) -0.0062(11)
C24 0.0198(14) 0.0275(15) 0.0214(15) -0.0051(12) -0.0055(11) -0.0048(12)
C25 0.0249(15) 0.0238(14) 0.0166(14) -0.0030(11) -0.0009(11) -0.0068(12)
C26 0.0191(13) 0.0238(14) 0.0186(14) -0.0047(11) 0.0035(11) -0.0059(11)
C27 0.0166(13) 0.0207(14) 0.0146(13) 0.0004(11) 0.0004(10) -0.0060(11)
C28 0.0193(13) 0.0200(14) 0.0195(14) -0.0033(11) 0.0021(11) -0.0028(11)
C29 0.0286(16) 0.0221(15) 0.0256(16) -0.0024(12) 0.0011(12) -0.0066(12)
C30 0.0289(16) 0.0300(17) 0.0312(17) 0.0017(13) 0.0062(13) -0.0138(14)
C31 0.0183(14) 0.0304(16) 0.0350(18) 0.0005(13) 0.0083(13) -0.0053(12)
C32 0.0209(14) 0.0205(14) 0.0267(16) -0.0008(12) 0.0040(12) -0.0004(11)
C33 0.0147(12) 0.0204(14) 0.0215(14) -0.0060(11) 0.0055(10) -0.0040(11)
C34 0.0339(18) 0.0402(19) 0.0329(19) -0.0173(15) -0.0103(14) 0.0130(15)
C35 0.0353(19) 0.053(2) 0.040(2) -0.0315(17) -0.0024(15) 0.0049(16)
C36 0.0266(16) 0.0236(15) 0.0397(19) -0.0145(13) 0.0136(14) -0.0061(13)
C37 0.053(2) 0.0225(16) 0.0318(19) -0.0023(14) 0.0115(16) 0.0078(15)
C38 0.0409(19) 0.0205(15) 0.0222(16) -0.0030(12) 0.0062(13) 0.0045(13)
Ru2 0.01341(10) 0.01422(11) 0.01428(11) -0.00102(8) 0.00113(8) -0.00262(8)
P2 0.0139(3) 0.0141(3) 0.0155(3) -0.0009(3) 0.0013(3) -0.0015(3)
N5 0.0159(11) 0.0138(10) 0.0165(11) -0.0029(9) 0.0018(9) -0.0022(9)
N6 0.0127(10) 0.0167(11) 0.0139(11) 0.0005(9) -0.0013(8) -0.0027(8)
N7 0.0159(11) 0.0170(11) 0.0157(11) -0.0031(9) 0.0002(9) -0.0021(9)
N8 0.0157(11) 0.0180(11) 0.0138(11) 0.0002(9) -0.0001(9) -0.0042(9)
C39 0.0194(13) 0.0180(13) 0.0183(14) -0.0046(11) 0.0013(11) -0.0020(11)
C40 0.0215(14) 0.0183(14) 0.0254(15) -0.0070(11) 0.0009(11) -0.0039(11)
C41 0.0283(16) 0.0212(15) 0.0305(17) -0.0061(12) 0.0068(13) -0.0113(12)
C42 0.0267(15) 0.0237(15) 0.0220(15) -0.0036(12) 0.0082(12) -0.0090(12)
C43 0.0163(13) 0.0168(13) 0.0187(14) -0.0020(11) 0.0028(10) -0.0025(10)
C44 0.0161(13) 0.0163(13) 0.0179(14) -0.0026(11) 0.0012(10) -0.0011(10)
C45 0.0223(14) 0.0236(14) 0.0172(14) -0.0015(11) 0.0013(11) -0.0036(12)
C46 0.0230(14) 0.0302(16) 0.0147(14) -0.0030(12) 0.0003(11) -0.0031(12)
C47 0.0213(14) 0.0297(16) 0.0233(15) -0.0093(12) -0.0051(11) -0.0048(12)
C48 0.0167(13) 0.0218(14) 0.0214(15) -0.0021(11) 0.0001(11) -0.0061(11)
C49 0.0190(14) 0.0229(14) 0.0197(14) -0.0049(11) -0.0011(11) -0.0051(11)
C50 0.0161(13) 0.0287(15) 0.0258(16) -0.0066(12) 0.0013(11) -0.0015(12)
C51 0.0225(15) 0.0280(16) 0.0325(17) -0.0111(13) 0.0009(13) 0.0038(12)
C52 0.0272(15) 0.0192(14) 0.0270(16) -0.0064(12) -0.0005(12) -0.0037(12)
C53 0.0180(13) 0.0188(13) 0.0173(14) -0.0034(11) 0.0003(10) -0.0024(11)
C54 0.0194(13) 0.0180(13) 0.0169(14) -0.0024(11) 0.0002(10) -0.0048(11)
C55 0.0260(15) 0.0215(14) 0.0275(16) -0.0031(12) 0.0008(12) -0.0078(12)
C56 0.0320(17) 0.0278(16) 0.0333(18) -0.0033(13) 0.0006(14) -0.0175(14)
C57 0.0208(14) 0.0367(17) 0.0236(16) 0.0004(13) 0.0008(12) -0.0137(13)
C58 0.0157(13) 0.0275(15) 0.0184(14) -0.0001(11) 0.0014(11) -0.0046(11)
C59 0.0184(13) 0.0165(13) 0.0137(13) -0.0004(10) 0.0004(10) -0.0038(10)
C60 0.0199(14) 0.0221(14) 0.0182(14) -0.0026(11) 0.0025(11) -0.0027(11)
C61 0.0276(15) 0.0182(14) 0.0226(15) -0.0002(11) 0.0021(12) -0.0063(12)
C62 0.0281(16) 0.0255(15) 0.0306(17) -0.0008(13) 0.0102(13) -0.0123(13)
C63 0.0193(15) 0.0264(16) 0.044(2) -0.0017(14) 0.0132(13) -0.0033(12)
C64 0.0206(14) 0.0193(14) 0.0276(16) -0.0002(12) 0.0042(12) -0.0007(11)
C65 0.0164(13) 0.0137(12) 0.0170(13) -0.0037(10) -0.0003(10) -0.0003(10)
C66 0.0202(13) 0.0189(13) 0.0188(14) -0.0029(11) 0.0015(11) -0.0033(11)
C67 0.0287(15) 0.0217(14) 0.0181(14) -0.0009(11) -0.0036(12) -0.0066(12)
C68 0.0199(14) 0.0224(14) 0.0276(16) -0.0036(12) -0.0100(12) -0.0046(11)
C69 0.0173(13) 0.0222(14) 0.0265(16) -0.0070(12) 0.0006(11) -0.0056(11)
C70 0.0217(14) 0.0158(13) 0.0177(14) -0.0033(10) 0.0013(11) -0.0040(11)
C71 0.0186(13) 0.0161(13) 0.0216(14) -0.0044(11) 0.0062(11) -0.0033(11)
C72 0.0248(15) 0.0263(16) 0.0327(18) -0.0116(13) -0.0075(13) 0.0050(12)
C73 0.0273(16) 0.0340(17) 0.0343(18) -0.0215(14) -0.0036(13) -0.0001(13)
C74 0.0239(15) 0.0173(14) 0.0388(18) -0.0111(13) 0.0100(13) -0.0041(12)
C75 0.0414(19) 0.0214(15) 0.0291(18) 0.0000(13) 0.0026(14) 0.0109(14)
C76 0.0408(19) 0.0238(15) 0.0181(15) -0.0027(12) 0.0022(13) 0.0051(13)
P3 0.0240(4) 0.0264(4) 0.0194(4) -0.0089(3) 0.0046(3) -0.0070(3)
F7 0.0367(11) 0.0445(12) 0.0528(13) -0.0014(10) -0.0173(9) -0.0114(9)
F8 0.0539(13) 0.0457(11) 0.0310(10) -0.0133(9) 0.0165(9) -0.0306(10)
F9 0.0301(10) 0.0483(12) 0.0452(12) -0.0135(9) -0.0073(9) -0.0007(9)
F10 0.0414(12) 0.0492(12) 0.0312(11) -0.0039(9) 0.0168(9) -0.0110(9)
F11 0.0438(12) 0.0360(11) 0.0491(12) -0.0268(9) 0.0040(9) -0.0032(9)
F12 0.0500(12) 0.0330(10) 0.0415(11) -0.0207(9) 0.0148(9) -0.0180(9)
P4 0.0354(5) 0.0297(4) 0.0303(5) -0.0110(4) 0.0146(4) -0.0107(4)
F1 0.0630(15) 0.0471(12) 0.0382(12) -0.0236(10) 0.0044(10) -0.0020(11)
F2 0.115(2) 0.0630(15) 0.0300(12) -0.0106(11) 0.0197(13) -0.0401(15)
F3 0.112(2) 0.0699(16) 0.0917(19) -0.0582(14) 0.0468(17) -0.0577(16)
F4 0.181(3) 0.0320(13) 0.087(2) 0.0073(12) 0.096(2) 0.0069(16)
F5 0.0453(15) 0.0766(18) 0.126(2) -0.0377(17) -0.0141(15) 0.0169(13)
F6 0.0426(15) 0.085(2) 0.164(3) -0.0337(19) -0.0175(17) -0.0277(14)

loop_
_atom_type_symbol
_atom_type_description
_atom_type_scat_dispersion_real
_atom_type_scat_dispersion_imag
_atom_type_scat_source
C C 0.0033 0.0016 'International Tables Vol C Tables 4.2.6.8 and 6.1.1.4'
H H 0.0000 0.0000 'International Tables Vol C Tables 4.2.6.8 and 6.1.1.4'
F F 0.0171 0.0103 'International Tables Vol C Tables 4.2.6.8 and 6.1.1.4'
N N 0.0061 0.0033 'International Tables Vol C Tables 4.2.6.8 and 6.1.1.4'
P P 0.1023 0.0942 'International Tables Vol C Tables 4.2.6.8 and 6.1.1.4'
Ru Ru -1.2594 0.8363 'International Tables Vol C Tables 4.2.6.8 and 6.1.1.4'

loop_
_geom_angle_atom_site_label_1
_geom_angle_atom_site_label_2
_geom_angle_atom_site_label_3
_geom_angle
N4 Ru1 N1 170.75(8)
N4 Ru1 N2 93.25(8)
N1 Ru1 N2 77.75(9)
N4 Ru1 N3 77.00(8)
N1 Ru1 N3 99.55(8)
N2 Ru1 N3 83.03(8)
N4 Ru1 P1 90.75(6)
N1 Ru1 P1 98.37(6)
N2 Ru1 P1 174.71(6)
N3 Ru1 P1 101.26(6)
N4 Ru1 H1A 92.9(12)
N1 Ru1 H1A 88.7(12)
N2 Ru1 H1A 86.1(11)
N3 Ru1 H1A 164.6(12)
P1 Ru1 H1A 90.2(12)
C21 P1 C27 99.92(12)
C21 P1 C33 101.71(12)
C27 P1 C33 101.86(12)
C21 P1 Ru1 117.79(8)
C27 P1 Ru1 114.70(9)
C33 P1 Ru1 118.05(9)
C1 N1 C5 116.5(2)
C1 N1 Ru1 127.83(17)
C5 N1 Ru1 115.66(18)
C10 N2 C6 118.1(2)
C10 N2 Ru1 126.07(18)
C6 N2 Ru1 115.68(19)
C11 N3 C15 117.9(2)
C11 N3 Ru1 127.16(17)
C15 N3 Ru1 113.75(17)
C20 N4 C16 117.7(2)
C20 N4 Ru1 123.91(18)
C16 N4 Ru1 118.34(17)
N1 C1 C2 123.5(3)
N1 C1 H1 118.2
C2 C1 H1 118.2
C3 C2 C1 119.1(3)
C3 C2 H2 120.5
C1 C2 H2 120.5
C4 C3 C2 118.2(3)
C4 C3 H3 120.9
C2 C3 H3 120.9
C3 C4 C5 120.6(3)
C3 C4 H4 119.7
C5 C4 H4 119.7
N1 C5 C4 121.8(3)
N1 C5 C6 115.2(2)
C4 C5 C6 123.0(2)
N2 C6 C7 120.9(3)
N2 C6 C5 114.8(2)
C7 C6 C5 124.2(2)
C8 C7 C6 120.1(3)
C8 C7 H7 119.9
C6 C7 H7 119.9
C7 C8 C9 118.9(3)
C7 C8 H8 120.5
C9 C8 H8 120.5
C8 C9 C10 118.5(3)
C8 C9 H9 120.7
C10 C9 H9 120.7
N2 C10 C9 123.3(3)
N2 C10 H10 118.3
C9 C10 H10 118.3
N3 C11 C12 123.0(3)
N3 C11 H11 118.5
C12 C11 H11 118.5
C13 C12 C11 118.7(3)
C13 C12 H12 120.6
C11 C12 H12 120.6
C12 C13 C14 119.3(3)
C12 C13 H13 120.3
C14 C13 H13 120.3
C13 C14 C15 119.1(3)
C13 C14 H14 120.4
C15 C14 H14 120.4
N3 C15 C14 121.9(2)
N3 C15 C16 115.2(2)
C14 C15 C16 122.9(2)
N4 C16 C17 121.4(3)
N4 C16 C15 115.3(2)
C17 C16 C15 123.3(2)
C18 C17 C16 120.1(3)
C18 C17 H17 120.0
C16 C17 H17 120.0
C17 C18 C19 118.8(3)
C17 C18 H18 120.6
C19 C18 H18 120.6
C20 C19 C18 118.3(3)
C20 C19 H19 120.9
C18 C19 H19 120.9
N4 C20 C19 123.7(3)
N4 C20 H20 118.1
C19 C20 H20 118.1
C22 C21 C26 117.7(2)
C22 C21 P1 120.0(2)
C26 C21 P1 122.29(19)
C23 C22 C21 121.6(2)
C23 C22 H22 119.2
C21 C22 H22 119.2
C22 C23 C24 119.9(2)
C22 C23 H23 120.1
C24 C23 H23 120.1
C23 C24 C25 119.5(3)
C23 C24 H24 120.3
C25 C24 H24 120.3
C26 C25 C24 120.5(3)
C26 C25 H25 119.8
C24 C25 H25 119.8
C25 C26 C21 120.9(2)
C25 C26 H26 119.6
C21 C26 H26 119.6
C32 C27 C28 119.0(2)
C32 C27 P1 123.5(2)
C28 C27 P1 117.50(19)
C29 C28 C27 121.0(2)
C29 C28 H28 119.5
C27 C28 H28 119.5
C28 C29 C30 119.5(3)
C28 C29 H29 120.2
C30 C29 H29 120.2
C31 C30 C29 119.4(3)
C31 C30 H30 120.3
C29 C30 H30 120.3
C30 C31 C32 121.2(3)
C30 C31 H31 119.4
C32 C31 H31 119.4
C31 C32 C27 119.9(3)
C31 C32 H32 120.1
C27 C32 H32 120.1
C38 C33 C34 117.7(3)
C38 C33 P1 119.8(2)
C34 C33 P1 122.5(2)
C33 C34 C35 120.8(3)
C33 C34 H34 119.6
C35 C34 H34 119.6
C36 C35 C34 120.8(3)
C36 C35 H35 119.6
C34 C35 H35 119.6
C35 C36 C37 119.3(3)
C35 C36 H36 120.4
C37 C36 H36 120.4
C36 C37 C38 120.4(3)
C36 C37 H37 119.8
C38 C37 H37 119.8
C33 C38 C37 121.1(3)
C33 C38 H38 119.5
C37 C38 H38 119.5
N8 Ru2 N5 171.41(8)
N8 Ru2 N6 93.49(8)
N5 Ru2 N6 77.98(8)
N8 Ru2 N7 76.98(8)
N5 Ru2 N7 100.81(8)
N6 Ru2 N7 83.66(8)
N8 Ru2 P2 90.60(6)
N5 Ru2 P2 97.98(6)
N6 Ru2 P2 174.56(6)
N7 Ru2 P2 100.77(6)
N8 Ru2 H2A 94.2(11)
N5 Ru2 H2A 86.5(10)
N6 Ru2 H2A 87.3(10)
N7 Ru2 H2A 167.0(11)
P2 Ru2 H2A 88.8(10)
C59 P2 C65 100.51(11)
C59 P2 C71 101.17(11)
C65 P2 C71 101.66(12)
C59 P2 Ru2 114.80(9)
C65 P2 Ru2 117.75(8)
C71 P2 Ru2 118.12(9)
C39 N5 C43 116.6(2)
C39 N5 Ru2 127.56(17)
C43 N5 Ru2 115.83(17)
C48 N6 C44 117.9(2)
C48 N6 Ru2 126.43(17)
C44 N6 Ru2 115.62(17)
C49 N7 C53 117.7(2)
C49 N7 Ru2 127.36(18)
C53 N7 Ru2 114.00(17)
C58 N8 C54 117.5(2)
C58 N8 Ru2 124.10(18)
C54 N8 Ru2 118.36(17)
N5 C39 C40 123.9(2)
N5 C39 H39 118.0
C40 C39 H39 118.0
C39 C40 C41 118.6(3)
C39 C40 H40 120.7
C41 C40 H40 120.7
C42 C41 C40 118.3(2)
C42 C41 H41 120.8
C40 C41 H41 120.8
C41 C42 C43 120.6(3)
C41 C42 H42 119.7
C43 C42 H42 119.7
N5 C43 C42 121.8(3)
N5 C43 C44 115.6(2)
C42 C43 C44 122.7(2)
N6 C44 C45 121.5(2)
N6 C44 C43 115.0(2)
C45 C44 C43 123.5(2)
C46 C45 C44 119.7(2)
C46 C45 H45 120.2
C44 C45 H45 120.2
C45 C46 C47 118.9(3)
C45 C46 H46 120.6
C47 C46 H46 120.6
C48 C47 C46 118.6(3)
C48 C47 H47 120.7
C46 C47 H47 120.7
N6 C48 C47 123.4(2)
N6 C48 H48 118.3
C47 C48 H48 118.3
N7 C49 C50 123.2(3)
N7 C49 H49 118.4
C50 C49 H49 118.4
C51 C50 C49 118.8(3)
C51 C50 H50 120.6
C49 C50 H50 120.6
C50 C51 C52 119.2(3)
C50 C51 H51 120.4
C52 C51 H51 120.4
C51 C52 C53 119.4(3)
C51 C52 H52 120.3
C53 C52 H52 120.3
N7 C53 C52 121.8(2)
N7 C53 C54 115.0(2)
C52 C53 C54 123.2(2)
N8 C54 C55 121.7(2)
N8 C54 C53 115.3(2)
C55 C54 C53 122.9(2)
C56 C55 C54 119.6(3)
C56 C55 H55 120.2
C54 C55 H55 120.2
C55 C56 C57 119.1(3)
C55 C56 H56 120.4
C57 C56 H56 120.4
C56 C57 C58 118.8(3)
C56 C57 H57 120.6
C58 C57 H57 120.6
N8 C58 C57 123.2(3)
N8 C58 H58 118.4
C57 C58 H58 118.4
C64 C59 C60 118.4(2)
C64 C59 P2 123.1(2)
C60 C59 P2 118.46(19)
C61 C60 C59 121.2(2)
C61 C60 H60 119.4
C59 C60 H60 119.4
C60 C61 C62 119.7(3)
C60 C61 H61 120.1
C62 C61 H61 120.1
C63 C62 C61 119.5(2)
C63 C62 H62 120.2
C61 C62 H62 120.2
C64 C63 C62 120.6(3)
C64 C63 H63 119.7
C62 C63 H63 119.7
C63 C64 C59 120.6(3)
C63 C64 H64 119.7
C59 C64 H64 119.7
C70 C65 C66 117.9(2)
C70 C65 P2 119.6(2)
C66 C65 P2 122.53(19)
C67 C66 C65 120.8(2)
C67 C66 H66 119.6
C65 C66 H66 119.6
C66 C67 C68 120.7(3)
C66 C67 H67 119.7
C68 C67 H67 119.7
C69 C68 C67 119.3(3)
C69 C68 H68 120.4
C67 C68 H68 120.4
C70 C69 C68 120.0(2)
C70 C69 H69 120.0
C68 C69 H69 120.0
C69 C70 C65 121.3(2)
C69 C70 H70 119.3
C65 C70 H70 119.3
C76 C71 C72 117.8(3)
C76 C71 P2 119.4(2)
C72 C71 P2 122.7(2)
C73 C72 C71 120.9(3)
C73 C72 H72 119.5
C71 C72 H72 119.5
C74 C73 C72 120.7(3)
C74 C73 H73 119.6
C72 C73 H73 119.6
C73 C74 C75 119.3(3)
C73 C74 H74 120.3
C75 C74 H74 120.3
C74 C75 C76 120.4(3)
C74 C75 H75 119.8
C76 C75 H75 119.8
C71 C76 C75 120.9(3)
C71 C76 H76 119.6
C75 C76 H76 119.6
F8 P3 F7 90.90(11)
F8 P3 F11 90.62(10)
F7 P3 F11 90.60(11)
F8 P3 F12 90.20(10)
F7 P3 F12 90.55(11)
F11 P3 F12 178.58(12)
F8 P3 F9 90.34(11)
F7 P3 F9 178.75(11)
F11 P3 F9 89.57(11)
F12 P3 F9 89.26(11)
F8 P3 F10 178.91(12)
F7 P3 F10 89.81(11)
F11 P3 F10 90.21(10)
F12 P3 F10 88.96(10)
F9 P3 F10 88.95(11)
F2 P4 F3 92.25(13)
F2 P4 F6 91.35(15)
F3 P4 F6 94.03(15)
F2 P4 F5 89.81(15)
F3 P4 F5 88.06(15)
F6 P4 F5 177.57(16)
F2 P4 F4 179.07(17)
F3 P4 F4 88.60(14)
F6 P4 F4 88.95(16)
F5 P4 F4 89.86(16)
F2 P4 F1 89.44(11)
F3 P4 F1 177.61(15)
F6 P4 F1 87.61(13)
F5 P4 F1 90.26(13)
F4 P4 F1 89.69(13)

loop_
_geom_bond_atom_site_label_1
_geom_bond_atom_site_label_2
_geom_bond_distance
Ru1 N4 2.050(2)
Ru1 N1 2.077(2)
Ru1 N2 2.097(2)
Ru1 N3 2.181(2)
Ru1 P1 2.2895(8)
Ru1 H1A 1.56(3)
P1 C21 1.841(3)
P1 C27 1.842(2)
P1 C33 1.853(3)
N1 C1 1.352(3)
N1 C5 1.368(3)
N2 C10 1.344(3)
N2 C6 1.360(3)
N3 C11 1.347(3)
N3 C15 1.359(3)
N4 C20 1.352(3)
N4 C16 1.358(3)
C1 C2 1.388(4)
C1 H1 0.9300
C2 C3 1.381(4)
C2 H2 0.9300
C3 C4 1.372(4)
C3 H3 0.9300
C4 C5 1.388(4)
C4 H4 0.9300
C5 C6 1.465(4)
C6 C7 1.394(4)
C7 C8 1.378(4)
C7 H7 0.9300
C8 C9 1.383(4)
C8 H8 0.9300
C9 C10 1.383(4)
C9 H9 0.9300
C10 H10 0.9300
C11 C12 1.387(4)
C11 H11 0.9300
C12 C13 1.382(4)
C12 H12 0.9300
C13 C14 1.382(4)
C13 H13 0.9300
C14 C15 1.396(4)
C14 H14 0.9300
C15 C16 1.476(3)
C16 C17 1.394(4)
C17 C18 1.384(4)
C17 H17 0.9300
C18 C19 1.390(4)
C18 H18 0.9300
C19 C20 1.384(4)
C19 H19 0.9300
C20 H20 0.9300
C21 C22 1.396(3)
C21 C26 1.403(3)
C22 C23 1.386(4)
C22 H22 0.9300
C23 C24 1.387(4)
C23 H23 0.9300
C24 C25 1.392(3)
C24 H24 0.9300
C25 C26 1.381(4)
C25 H25 0.9300
C26 H26 0.9300
C27 C32 1.388(3)
C27 C28 1.398(3)
C28 C29 1.383(4)
C28 H28 0.9300
C29 C30 1.399(4)
C29 H29 0.9300
C30 C31 1.377(4)
C30 H30 0.9300
C31 C32 1.388(4)
C31 H31 0.9300
C32 H32 0.9300
C33 C38 1.386(4)
C33 C34 1.387(4)
C34 C35 1.393(4)
C34 H34 0.9300
C35 C36 1.364(4)
C35 H35 0.9300
C36 C37 1.372(4)
C36 H36 0.9300
C37 C38 1.392(4)
C37 H37 0.9300
C38 H38 0.9300
Ru2 N8 2.055(2)
Ru2 N5 2.073(2)
Ru2 N6 2.108(2)
Ru2 N7 2.176(2)
Ru2 P2 2.2955(8)
Ru2 H2A 1.58(3)
P2 C59 1.836(2)
P2 C65 1.840(3)
P2 C71 1.845(3)
N5 C39 1.356(3)
N5 C43 1.371(3)
N6 C48 1.345(3)
N6 C44 1.355(3)
N7 C49 1.343(3)
N7 C53 1.365(3)
N8 C58 1.357(3)
N8 C54 1.358(3)
C39 C40 1.382(3)
C39 H39 0.9300
C40 C41 1.394(4)
C40 H40 0.9300
C41 C42 1.375(4)
C41 H41 0.9300
C42 C43 1.387(3)
C42 H42 0.9300
C43 C44 1.467(4)
C44 C45 1.392(4)
C45 C46 1.383(4)
C45 H45 0.9300
C46 C47 1.383(4)
C46 H46 0.9300
C47 C48 1.382(4)
C47 H47 0.9300
C48 H48 0.9300
C49 C50 1.388(4)
C49 H49 0.9300
C50 C51 1.377(4)
C50 H50 0.9300
C51 C52 1.387(4)
C51 H51 0.9300
C52 C53 1.387(4)
C52 H52 0.9300
C53 C54 1.474(3)
C54 C55 1.397(4)
C55 C56 1.379(4)
C55 H55 0.9300
C56 C57 1.382(4)
C56 H56 0.9300
C57 C58 1.383(4)
C57 H57 0.9300
C58 H58 0.9300
C59 C64 1.388(3)
C59 C60 1.399(3)
C60 C61 1.381(3)
C60 H60 0.9300
C61 C62 1.390(4)
C61 H61 0.9300
C62 C63 1.386(4)
C62 H62 0.9300
C63 C64 1.383(4)
C63 H63 0.9300
C64 H64 0.9300
C65 C70 1.400(3)
C65 C66 1.404(3)
C66 C67 1.378(4)
C66 H66 0.9300
C67 C68 1.396(4)
C67 H67 0.9300
C68 C69 1.389(4)
C68 H68 0.9300
C69 C70 1.387(4)
C69 H69 0.9300
C70 H70 0.9300
C71 C76 1.391(4)
C71 C72 1.392(4)
C72 C73 1.390(4)
C72 H72 0.9300
C73 C74 1.369(4)
C73 H73 0.9300
C74 C75 1.379(4)
C74 H74 0.9300
C75 C76 1.394(4)
C75 H75 0.9300
C76 H76 0.9300
P3 F8 1.5867(17)
P3 F7 1.588(2)
P3 F11 1.5996(18)
P3 F12 1.6022(18)
P3 F9 1.604(2)
P3 F10 1.6126(17)
P4 F2 1.554(2)
P4 F3 1.574(2)
P4 F6 1.580(3)
P4 F5 1.586(2)
P4 F4 1.588(2)
P4 F1 1.593(2)

loop_
_geom_torsion_atom_site_label_1
_geom_torsion_atom_site_label_2
_geom_torsion_atom_site_label_3
_geom_torsion_atom_site_label_4
_geom_torsion
N4 Ru1 P1 C21 112.72(11)
N1 Ru1 P1 C21 -65.74(11)
N2 Ru1 P1 C21 -108.1(7)
N3 Ru1 P1 C21 35.82(11)
N4 Ru1 P1 C27 -4.46(11)
N1 Ru1 P1 C27 177.09(11)
N2 Ru1 P1 C27 134.7(7)
N3 Ru1 P1 C27 -81.36(11)
N4 Ru1 P1 C33 -124.55(11)
N1 Ru1 P1 C33 57.00(11)
N2 Ru1 P1 C33 14.6(7)
N3 Ru1 P1 C33 158.56(11)
N4 Ru1 N1 C1 -173.1(4)
N2 Ru1 N1 C1 173.6(2)
N3 Ru1 N1 C1 -105.8(2)
P1 Ru1 N1 C1 -2.8(2)
N4 Ru1 N1 C5 4.8(6)
N2 Ru1 N1 C5 -8.48(18)
N3 Ru1 N1 C5 72.17(19)
P1 Ru1 N1 C5 175.17(17)
N4 Ru1 N2 C10 5.4(2)
N1 Ru1 N2 C10 -176.7(2)
N3 Ru1 N2 C10 81.9(2)
P1 Ru1 N2 C10 -133.7(6)
N4 Ru1 N2 C6 -170.73(18)
N1 Ru1 N2 C6 7.15(18)
N3 Ru1 N2 C6 -94.25(19)
P1 Ru1 N2 C6 50.2(8)
N4 Ru1 N3 C11 173.0(2)
N1 Ru1 N3 C11 1.7(2)
N2 Ru1 N3 C11 78.0(2)
P1 Ru1 N3 C11 -98.9(2)
N4 Ru1 N3 C15 5.91(17)
N1 Ru1 N3 C15 -165.34(17)
N2 Ru1 N3 C15 -89.07(18)
P1 Ru1 N3 C15 94.06(17)
N1 Ru1 N4 C20 -112.4(5)
N2 Ru1 N4 C20 -99.4(2)
N3 Ru1 N4 C20 178.6(2)
P1 Ru1 N4 C20 77.2(2)
N1 Ru1 N4 C16 65.5(6)
N2 Ru1 N4 C16 78.51(19)
N3 Ru1 N4 C16 -3.57(18)
P1 Ru1 N4 C16 -104.95(18)
C5 N1 C1 C2 -4.6(4)
Ru1 N1 C1 C2 173.4(2)
N1 C1 C2 C3 -0.1(4)
C1 C2 C3 C4 4.0(4)
C2 C3 C4 C5 -3.1(5)
C1 N1 C5 C4 5.5(4)
Ru1 N1 C5 C4 -172.7(2)
C1 N1 C5 C6 -173.2(2)
Ru1 N1 C5 C6 8.6(3)
C3 C4 C5 N1 -1.8(4)
C3 C4 C5 C6 176.8(3)
C10 N2 C6 C7 0.3(4)
Ru1 N2 C6 C7 176.74(19)
C10 N2 C6 C5 178.7(2)
Ru1 N2 C6 C5 -4.8(3)
N1 C5 C6 N2 -2.4(3)
C4 C5 C6 N2 178.9(2)
N1 C5 C6 C7 175.9(2)
C4 C5 C6 C7 -2.7(4)
N2 C6 C7 C8 -0.7(4)
C5 C6 C7 C8 -179.0(3)
C6 C7 C8 C9 0.7(4)
C7 C8 C9 C10 -0.2(4)
C6 N2 C10 C9 0.2(4)
Ru1 N2 C10 C9 -175.9(2)
C8 C9 C10 N2 -0.2(4)
C15 N3 C11 C12 -1.0(4)
Ru1 N3 C11 C12 -167.6(2)
N3 C11 C12 C13 -0.6(4)
C11 C12 C13 C14 0.4(4)
C12 C13 C14 C15 1.3(4)
C11 N3 C15 C14 2.8(4)
Ru1 N3 C15 C14 171.2(2)
C11 N3 C15 C16 -175.6(2)
Ru1 N3 C15 C16 -7.2(3)
C13 C14 C15 N3 -3.0(4)
C13 C14 C15 C16 175.3(3)
C20 N4 C16 C17 0.2(4)
Ru1 N4 C16 C17 -177.8(2)
C20 N4 C16 C15 178.9(2)
Ru1 N4 C16 C15 0.9(3)
N3 C15 C16 N4 4.5(3)
C14 C15 C16 N4 -173.9(2)
N3 C15 C16 C17 -176.9(2)
C14 C15 C16 C17 4.7(4)
N4 C16 C17 C18 0.4(4)
C15 C16 C17 C18 -178.2(3)
C16 C17 C18 C19 -0.5(4)
C17 C18 C19 C20 0.1(4)
C16 N4 C20 C19 -0.7(4)
Ru1 N4 C20 C19 177.2(2)
C18 C19 C20 N4 0.5(4)
C27 P1 C21 C22 150.3(2)
C33 P1 C21 C22 -105.3(2)
Ru1 P1 C21 C22 25.4(2)
C27 P1 C21 C26 -30.1(2)
C33 P1 C21 C26 74.4(2)
Ru1 P1 C21 C26 -154.93(19)
C26 C21 C22 C23 -3.1(4)
P1 C21 C22 C23 176.56(19)
C21 C22 C23 C24 1.6(4)
C22 C23 C24 C25 0.0(4)
C23 C24 C25 C26 -0.1(4)
C24 C25 C26 C21 -1.5(4)
C22 C21 C26 C25 3.0(4)
P1 C21 C26 C25 -176.6(2)
C21 P1 C27 C32 124.6(2)
C33 P1 C27 C32 20.3(3)
Ru1 P1 C27 C32 -108.4(2)
C21 P1 C27 C28 -58.7(2)
C33 P1 C27 C28 -163.0(2)
Ru1 P1 C27 C28 68.3(2)
C32 C27 C28 C29 0.1(4)
P1 C27 C28 C29 -176.7(2)
C27 C28 C29 C30 -0.2(4)
C28 C29 C30 C31 -0.5(5)
C29 C30 C31 C32 1.2(5)
C30 C31 C32 C27 -1.3(5)
C28 C27 C32 C31 0.6(4)
P1 C27 C32 C31 177.2(2)
C21 P1 C33 C38 152.7(2)
C27 P1 C33 C38 -104.4(2)
Ru1 P1 C33 C38 22.2(3)
C21 P1 C33 C34 -29.2(3)
C27 P1 C33 C34 73.7(3)
Ru1 P1 C33 C34 -159.7(2)
C38 C33 C34 C35 0.2(5)
P1 C33 C34 C35 -177.9(3)
C33 C34 C35 C36 -0.7(5)
C34 C35 C36 C37 1.1(5)
C35 C36 C37 C38 -1.0(5)
C34 C33 C38 C37 -0.1(4)
P1 C33 C38 C37 178.1(2)
C36 C37 C38 C33 0.5(5)
N8 Ru2 P2 C59 8.09(11)
N5 Ru2 P2 C59 -172.37(11)
N6 Ru2 P2 C59 -130.7(6)
N7 Ru2 P2 C59 84.95(11)
N8 Ru2 P2 C65 -109.95(11)
N5 Ru2 P2 C65 69.59(11)
N6 Ru2 P2 C65 111.3(6)
N7 Ru2 P2 C65 -33.10(11)
N8 Ru2 P2 C71 127.35(12)
N5 Ru2 P2 C71 -53.11(12)
N6 Ru2 P2 C71 -11.4(6)
N7 Ru2 P2 C71 -155.79(11)
N8 Ru2 N5 C39 176.1(5)
N6 Ru2 N5 C39 -177.1(2)
N7 Ru2 N5 C39 101.9(2)
P2 Ru2 N5 C39 -0.8(2)
N8 Ru2 N5 C43 -4.8(6)
N6 Ru2 N5 C43 1.98(17)
N7 Ru2 N5 C43 -79.07(18)
P2 Ru2 N5 C43 178.28(17)
N8 Ru2 N6 C48 -1.0(2)
N5 Ru2 N6 C48 -180.0(2)
N7 Ru2 N6 C48 -77.5(2)
P2 Ru2 N6 C48 137.7(5)
N8 Ru2 N6 C44 177.81(18)
N5 Ru2 N6 C44 -1.18(17)
N7 Ru2 N6 C44 101.33(18)
P2 Ru2 N6 C44 -43.5(7)
N8 Ru2 N7 C49 -173.3(2)
N5 Ru2 N7 C49 -1.8(2)
N6 Ru2 N7 C49 -78.2(2)
P2 Ru2 N7 C49 98.6(2)
N8 Ru2 N7 C53 -4.65(17)
N5 Ru2 N7 C53 166.87(17)
N6 Ru2 N7 C53 90.43(18)
P2 Ru2 N7 C53 -92.75(17)
N5 Ru2 N8 C58 105.3(6)
N6 Ru2 N8 C58 98.7(2)
N7 Ru2 N8 C58 -178.7(2)
P2 Ru2 N8 C58 -77.7(2)
N5 Ru2 N8 C54 -74.3(6)
N6 Ru2 N8 C54 -81.00(19)
N7 Ru2 N8 C54 1.67(18)
P2 Ru2 N8 C54 102.59(18)
C43 N5 C39 C40 2.8(4)
Ru2 N5 C39 C40 -178.11(19)
N5 C39 C40 C41 -0.3(4)
C39 C40 C41 C42 -2.2(4)
C40 C41 C42 C43 2.1(4)
C39 N5 C43 C42 -2.9(4)
Ru2 N5 C43 C42 177.9(2)
C39 N5 C43 C44 176.7(2)
Ru2 N5 C43 C44 -2.5(3)
C41 C42 C43 N5 0.5(4)
C41 C42 C43 C44 -179.1(3)
C48 N6 C44 C45 -1.4(4)
Ru2 N6 C44 C45 179.68(19)
C48 N6 C44 C43 179.2(2)
Ru2 N6 C44 C43 0.3(3)
N5 C43 C44 N6 1.4(3)
C42 C43 C44 N6 -179.0(2)
N5 C43 C44 C45 -178.0(2)
C42 C43 C44 C45 1.6(4)
N6 C44 C45 C46 1.0(4)
C43 C44 C45 C46 -179.6(3)
C44 C45 C46 C47 0.9(4)
C45 C46 C47 C48 -2.3(4)
C44 N6 C48 C47 -0.1(4)
Ru2 N6 C48 C47 178.6(2)
C46 C47 C48 N6 2.0(4)
C53 N7 C49 C50 -0.1(4)
Ru2 N7 C49 C50 168.2(2)
N7 C49 C50 C51 1.0(4)
C49 C50 C51 C52 -0.8(4)
C50 C51 C52 C53 -0.2(4)
C49 N7 C53 C52 -0.9(4)
Ru2 N7 C53 C52 -170.8(2)
C49 N7 C53 C54 176.6(2)
Ru2 N7 C53 C54 6.7(3)
C51 C52 C53 N7 1.1(4)
C51 C52 C53 C54 -176.2(3)
C58 N8 C54 C55 0.2(4)
Ru2 N8 C54 C55 179.9(2)
C58 N8 C54 C53 -178.3(2)
Ru2 N8 C54 C53 1.4(3)
N7 C53 C54 N8 -5.5(3)
C52 C53 C54 N8 172.0(2)
N7 C53 C54 C55 176.0(2)
C52 C53 C54 C55 -6.6(4)
N8 C54 C55 C56 -0.5(4)
C53 C54 C55 C56 177.9(3)
C54 C55 C56 C57 0.3(4)
C55 C56 C57 C58 0.2(4)
C54 N8 C58 C57 0.3(4)
Ru2 N8 C58 C57 -179.3(2)
C56 C57 C58 N8 -0.6(4)
C65 P2 C59 C64 -128.0(2)
C71 P2 C59 C64 -23.7(3)
Ru2 P2 C59 C64 104.6(2)
C65 P2 C59 C60 55.0(2)
C71 P2 C59 C60 159.3(2)
Ru2 P2 C59 C60 -72.4(2)
C64 C59 C60 C61 -0.1(4)
P2 C59 C60 C61 177.0(2)
C59 C60 C61 C62 0.1(4)
C60 C61 C62 C63 0.1(5)
C61 C62 C63 C64 -0.2(5)
C62 C63 C64 C59 0.3(5)
C60 C59 C64 C63 -0.1(4)
P2 C59 C64 C63 -177.1(2)
C59 P2 C65 C70 -151.2(2)
C71 P2 C65 C70 105.0(2)
Ru2 P2 C65 C70 -25.8(2)
C59 P2 C65 C66 31.0(2)
C71 P2 C65 C66 -72.8(2)
Ru2 P2 C65 C66 156.46(19)
C70 C65 C66 C67 -1.5(4)
P2 C65 C66 C67 176.3(2)
C65 C66 C67 C68 0.8(4)
C66 C67 C68 C69 0.0(4)
C67 C68 C69 C70 0.1(4)
C68 C69 C70 C65 -0.9(4)
C66 C65 C70 C69 1.6(4)
P2 C65 C70 C69 -176.25(19)
C59 P2 C71 C76 99.0(2)
C65 P2 C71 C76 -157.7(2)
Ru2 P2 C71 C76 -27.2(3)
C59 P2 C71 C72 -77.6(2)
C65 P2 C71 C72 25.7(3)
Ru2 P2 C71 C72 156.2(2)
C76 C71 C72 C73 -0.5(4)
P2 C71 C72 C73 176.2(2)
C71 C72 C73 C74 0.6(5)
C72 C73 C74 C75 -0.7(5)
C73 C74 C75 C76 0.7(5)
C72 C71 C76 C75 0.4(4)
P2 C71 C76 C75 -176.3(2)
C74 C75 C76 C71 -0.6(5)
